data_4502233
loop_
_publ_author_name
'Lin, Jian-Di'
'Long, Xi-Fa'
'Lin, Ping'
'Du, Shao-Wu'

_publ_section_title
;
 A Series of Cation-Templated, Polycarboxylate-Based Cd(II) or
 Cd(II)/Li(I) Frameworks with Second-Order Nonlinear Optical and
 Ferroelectric Properties
;
_journal_issue 1
_journal_name_full 'Crystal Growth &amp; Design'
_journal_page_first 146
_journal_paper_doi 10.1021/cg9007476
_journal_volume 10
_journal_year 2010
_chemical_formula_sum 'C34 H25 Cd Li N2 O14 S2'
_chemical_formula_weight 869.02
_chemical_name_systematic
; 
 ? 
;
_space_group_IT_number 9
_symmetry_cell_setting monoclinic
_symmetry_space_group_name_Hall 'C -2yc'
_symmetry_space_group_name_H-M 'C 1 c 1'
_atom_sites_solution_hydrogens geom
_atom_sites_solution_primary direct
_atom_sites_solution_secondary difmap
_audit_creation_method SHELXL-97
_cell_angle_alpha 90.00
_cell_angle_beta 107.930(3)
_cell_angle_gamma 90.00
_cell_formula_units_Z 4
_cell_length_a 27.07(4)
_cell_length_b 6.347(2)
_cell_length_c 25.67(3)
_cell_measurement_reflns_used 4421
_cell_measurement_temperature 293(2)
_cell_measurement_theta_max 27.4835
_cell_measurement_theta_min 3.1638
_cell_volume 4196(8)
_computing_cell_refinement 'CrystalClear (Rigaku/MSC Inc., 2005)'
_computing_data_collection 'CrystalClear (Rigaku/MSC Inc., 2005)'
_computing_data_reduction 'CrystalClear (Rigaku/MSC Inc., 2005)'
_computing_structure_refinement 'SHELXL-97 (Sheldrick, 1997)'
_computing_structure_solution 'SHELXS-97 (Sheldrick, 1990)'
_diffrn_ambient_temperature 293(2)
_diffrn_detector_area_resol_mean 14.6306
_diffrn_measured_fraction_theta_full 0.991
_diffrn_measured_fraction_theta_max 0.991
_diffrn_measurement_device_type 'Mercury70 (2x2 bin mode)'
_diffrn_measurement_method CCD_Profile_fitting
_diffrn_radiation_monochromator 'Graphite Monochromator'
_diffrn_radiation_source 'fine-focus sealed tube'
_diffrn_radiation_type MoK\a
_diffrn_radiation_wavelength 0.71073
_diffrn_reflns_av_R_equivalents 0.0271
_diffrn_reflns_av_sigmaI/netI 0.0333
_diffrn_reflns_limit_h_max 34
_diffrn_reflns_limit_h_min -34
_diffrn_reflns_limit_k_max 8
_diffrn_reflns_limit_k_min -8
_diffrn_reflns_limit_l_max 33
_diffrn_reflns_limit_l_min -27
_diffrn_reflns_number 15491
_diffrn_reflns_theta_full 27.48
_diffrn_reflns_theta_max 27.48
_diffrn_reflns_theta_min 3.16
_exptl_absorpt_coefficient_mu 0.681
_exptl_absorpt_correction_T_max 1.0000
_exptl_absorpt_correction_T_min 0.8486
_exptl_absorpt_correction_type multi-scan
_exptl_crystal_colour colorless
_exptl_crystal_density_diffrn 1.376
_exptl_crystal_density_method 'not measured'
_exptl_crystal_description prism
_exptl_crystal_F_000 1752
_exptl_crystal_size_max 0.50
_exptl_crystal_size_mid 0.20
_exptl_crystal_size_min 0.20
_refine_diff_density_max 0.867
_refine_diff_density_min -0.688
_refine_diff_density_rms 0.099
_refine_ls_abs_structure_details 'Flack H D (1983), Acta Cryst. A39, 876-881'
_refine_ls_abs_structure_Flack 0.35(5)
_refine_ls_extinction_method none
_refine_ls_goodness_of_fit_ref 1.065
_refine_ls_hydrogen_treatment constr
_refine_ls_matrix_type full
_refine_ls_number_parameters 399
_refine_ls_number_reflns 6864
_refine_ls_number_restraints 10
_refine_ls_restrained_S_all 1.093
_refine_ls_R_factor_all 0.0746
_refine_ls_R_factor_gt 0.0632
_refine_ls_shift/su_max 0.259
_refine_ls_shift/su_mean 0.034
_refine_ls_structure_factor_coef Fsqd
_refine_ls_weighting_details 'calc w=1/[\s^2^(Fo^2^)+(0.1134P)^2^+3.7436P] where P=(Fo^2^+2Fc^2^)/3'
_refine_ls_weighting_scheme calc
_refine_ls_wR_factor_gt 0.1721
_refine_ls_wR_factor_ref 0.1883
_reflns_number_gt 5680
_reflns_number_total 6864
_reflns_threshold_expression >2sigma(I)
_cod_data_source_file cg9007476_si_003.cif
_cod_data_source_block 7
_cod_depositor_comments
;
The following automatic conversions were performed:

'_exptl_absorpt_correction_type' value 'Multi-scan' changed to
'multi-scan' according to
/home/saulius/struct/CIF-dictionaries/cif_core.dic dictionary named
'cif_core.dic' version 2.4.2 from 2011-04-26.

Automatic conversion script
Id: cif_fix_values 1715 2011-07-08 13:25:40Z adriana 
;
_cod_original_cell_volume 4196(7)
_cod_original_sg_symbol_H-M Cc
_cod_database_code 4502233

loop_
_symmetry_equiv_pos_as_xyz
'x, y, z'
'x, -y, z+1/2'
'x+1/2, y+1/2, z'
'x+1/2, -y+1/2, z+1/2'

loop_
_atom_site_label
_atom_site_type_symbol
_atom_site_fract_x
_atom_site_fract_y
_atom_site_fract_z
_atom_site_U_iso_or_equiv
_atom_site_adp_type
_atom_site_occupancy
_atom_site_symmetry_multiplicity
_atom_site_calc_flag
_atom_site_refinement_flags
Cd1 Cd 0.22728(6) 0.97632(5) 0.42322(6) 0.06101(19) Uani 1 1 d .
S1 S 0.04198(14) 1.5608(7) 0.11732(15) 0.0676(9) Uani 1 1 d .
O1 O 0.1632(4) 0.9723(11) 0.3339(5) 0.071(3) Uani 1 1 d .
N1 N 0.4226(5) 0.5502(18) 0.4889(5) 0.094(3) Uiso 1 1 d D
C1 C 0.1649(5) 1.158(2) 0.3328(5) 0.068(3) Uani 1 1 d .
Li1 Li 0.2266(14) 0.4771(12) 0.4242(14) 0.056(2) Uani 1 1 d .
S2 S 0.41383(15) 1.5604(8) 0.73096(14) 0.0686(9) Uani 1 1 d .
O2 O 0.1900(4) 1.2752(14) 0.3693(4) 0.076(2) Uani 1 1 d .
N2 N 0.2257(7) 0.031(2) 0.1728(6) 0.112(3) Uiso 1 1 d D
H2A H 0.2578 0.0097 0.1703 0.134 Uiso 1 1 calc R
H2B H 0.2031 -0.0476 0.1470 0.134 Uiso 1 1 calc R
C2 C 0.1308(2) 1.2734(10) 0.2775(3) 0.047(2) Uani 1 1 d G
O3 O 0.2939(5) 0.9698(17) 0.5124(4) 0.092(4) Uani 1 1 d .
C3 C 0.1423(3) 1.4712(11) 0.2644(3) 0.070(4) Uani 1 1 d G
H3 H 0.1695 1.5456 0.2884 0.084 Uiso 1 1 calc R
O4 O 0.2659(4) 1.2913(15) 0.4776(4) 0.084(3) Uani 1 1 d .
C4 C 0.1140(3) 1.5603(12) 0.2163(3) 0.073(4) Uani 1 1 d G
H4 H 0.1219 1.6956 0.2074 0.088 Uiso 1 1 calc R
O5 O -0.0097(5) 1.4690(19) 0.1002(6) 0.101(4) Uani 1 1 d .
C5 C 0.0743(3) 1.4514(12) 0.1812(3) 0.052(3) Uani 1 1 d G
O6 O 0.0491(4) 1.7864(16) 0.1214(4) 0.092(3) Uani 1 1 d .
C6 C 0.0628(3) 1.2537(11) 0.1943(3) 0.068(3) Uani 1 1 d G
H6 H 0.0356 1.1793 0.1703 0.081 Uiso 1 1 calc R
O7 O 0.2869(5) 0.9732(13) 0.3719(5) 0.070(3) Uani 1 1 d .
C7 C 0.0911(3) 1.1646(10) 0.2424(3) 0.061(3) Uani 1 1 d G
H7 H 0.0832 1.0294 0.2513 0.074 Uiso 1 1 calc R
O8 O 0.2651(4) 0.6671(14) 0.3923(4) 0.074(2) Uani 1 1 d .
C8 C 0.2939(4) 1.1736(19) 0.5179(5) 0.058(3) Uani 1 1 d .
O9 O 0.1599(5) 0.9839(12) 0.4622(5) 0.081(3) Uani 1 1 d .
C9 C 0.3241(3) 1.2685(11) 0.5657(3) 0.071(3) Uani 1 1 d G
O10 O 0.1898(4) 0.6576(17) 0.4563(4) 0.093(3) Uani 1 1 d .
C10 C 0.3640(3) 1.1524(11) 0.6039(3) 0.077(4) Uani 1 1 d G
H10 H 0.3715 1.0157 0.5957 0.093 Uiso 1 1 calc R
O11 O 0.4643(4) 1.4734(12) 0.7501(5) 0.070(3) Uani 1 1 d .
C11 C 0.3924(3) 1.2451(12) 0.6548(3) 0.076(4) Uani 1 1 d G
H11 H 0.4184 1.1692 0.6798 0.091 Uiso 1 1 calc R
O12 O 0.4080(4) 1.7872(15) 0.7282(4) 0.090(3) Uani 1 1 d .
C12 C 0.3808(3) 1.4541(12) 0.6673(3) 0.070(4) Uani 1 1 d G
O13 O 0.4822(7) 0.585(3) 0.4355(8) 0.223(6) Uiso 1 1 d .
C13 C 0.3410(3) 1.5703(11) 0.6290(3) 0.063(3) Uani 1 1 d G
H13 H 0.3334 1.7069 0.6372 0.075 Uiso 1 1 calc R
O14 O 0.0328(5) 0.5564(19) 0.3677(5) 0.118(4) Uiso 1 1 d .
C14 C 0.3126(3) 1.4774(11) 0.5782(3) 0.063(3) Uani 1 1 d G
H14 H 0.2865 1.5535 0.5532 0.076 Uiso 1 1 calc R
C15 C 0.2940(4) 0.773(2) 0.3713(5) 0.064(3) Uani 1 1 d D
C16 C 0.3207(3) 0.6876(12) 0.3377(3) 0.065(3) Uani 1 1 d GD
C17 C 0.3566(3) 0.8171(10) 0.3239(3) 0.076(4) Uani 1 1 d G
H17 H 0.3613 0.9556 0.3362 0.091 Uiso 1 1 calc R
C18 C 0.3857(3) 0.7379(11) 0.2914(4) 0.090(5) Uani 1 1 d G
H18 H 0.4096 0.8238 0.2822 0.108 Uiso 1 1 calc R
C19 C 0.3786(3) 0.5292(10) 0.2728(4) 0.053(3) Uani 1 1 d G
C20 C 0.3427(4) 0.3997(10) 0.2866(4) 0.083(4) Uani 1 1 d G
H20 H 0.3380 0.2611 0.2742 0.100 Uiso 1 1 calc R
C21 C 0.3137(4) 0.4789(12) 0.3191(3) 0.074(4) Uani 1 1 d G
H21 H 0.2898 0.3929 0.3283 0.089 Uiso 1 1 calc R
C22 C 0.1677(4) 0.7959(19) 0.4756(5) 0.057(2) Uani 1 1 d .
C23 C 0.1311(3) 0.6944(10) 0.5088(3) 0.054(2) Uani 1 1 d G
C24 C 0.1379(3) 0.4948(11) 0.5265(4) 0.086(5) Uani 1 1 d G
H24 H 0.1611 0.4080 0.5165 0.103 Uiso 1 1 calc R
C25 C 0.1111(4) 0.4202(12) 0.5586(4) 0.075(3) Uani 1 1 d G
H25 H 0.1158 0.2816 0.5709 0.090 Uiso 1 1 calc R
C26 C 0.0776(4) 0.5451(14) 0.5729(4) 0.070(4) Uani 1 1 d G
C27 C 0.0709(3) 0.7447(13) 0.5552(4) 0.098(5) Uani 1 1 d G
H27 H 0.0476 0.8315 0.5651 0.118 Uiso 1 1 calc R
C28 C 0.0976(3) 0.8193(10) 0.5231(4) 0.082(4) Uani 1 1 d G
H28 H 0.0929 0.9579 0.5108 0.098 Uiso 1 1 calc R
C29 C 0.4619(5) 0.632(2) 0.4665(6) 0.110(3) Uiso 1 1 d .
H29 H 0.4741 0.7621 0.4821 0.133 Uiso 1 1 calc R
C30 C 0.3948(5) 0.7135(19) 0.5024(5) 0.108(3) Uiso 1 1 d D
C31 C 0.4386(10) 0.466(4) 0.5428(7) 0.075(8) Uiso 0.34(2) 1 d PD
C31' C 0.4063(8) 0.354(3) 0.4686(8) 0.106(7) Uiso 0.66(2) 1 d PD
C32 C 0.2116(13) 0.256(4) 0.1653(14) 0.34(2) Uiso 1 1 d D
H32A H 0.2143 0.3036 0.1308 0.509 Uiso 1 1 calc R
H32B H 0.2348 0.3366 0.1943 0.509 Uiso 1 1 calc R
H32C H 0.1766 0.2749 0.1659 0.509 Uiso 1 1 calc R
C33 C 0.2239(12) -0.028(4) 0.2278(10) 0.259(16) Uiso 1 1 d D
H33A H 0.2303 -0.1766 0.2334 0.389 Uiso 1 1 calc R
H33B H 0.1902 0.0046 0.2308 0.389 Uiso 1 1 calc R
H33C H 0.2499 0.0488 0.2550 0.389 Uiso 1 1 calc R
C34 C 0.0665(8) 0.374(3) 0.3916(8) 0.152(6) Uiso 1 1 d .

loop_
_atom_site_aniso_label
_atom_site_aniso_U_11
_atom_site_aniso_U_22
_atom_site_aniso_U_33
_atom_site_aniso_U_23
_atom_site_aniso_U_13
_atom_site_aniso_U_12
Cd1 0.0864(4) 0.0384(2) 0.0652(3) -0.0007(6) 0.0335(2) -0.0010(6)
S1 0.083(2) 0.0508(17) 0.072(2) 0.0033(18) 0.0281(19) 0.0089(18)
O1 0.082(6) 0.038(5) 0.093(7) 0.000(4) 0.028(5) 0.007(4)
C1 0.087(8) 0.073(9) 0.049(6) -0.010(6) 0.028(6) -0.004(6)
Li1 0.078(6) 0.036(4) 0.059(5) 0.005(10) 0.029(5) -0.005(11)
S2 0.076(2) 0.074(2) 0.062(2) -0.006(2) 0.0309(18) -0.014(2)
O2 0.104(6) 0.062(5) 0.055(5) -0.014(4) 0.014(5) -0.014(5)
C2 0.051(4) 0.038(5) 0.056(5) -0.009(4) 0.021(4) -0.014(4)
O3 0.116(9) 0.079(8) 0.061(6) 0.001(5) 0.000(6) 0.024(5)
C3 0.068(8) 0.072(8) 0.066(8) -0.020(6) 0.016(6) -0.019(6)
O4 0.102(6) 0.070(5) 0.070(6) 0.014(5) 0.012(5) 0.001(5)
C4 0.088(10) 0.052(7) 0.072(9) -0.006(7) 0.015(8) -0.002(7)
O5 0.091(8) 0.131(11) 0.084(8) -0.008(6) 0.032(7) -0.013(6)
C5 0.059(6) 0.057(6) 0.039(5) -0.004(5) 0.013(5) -0.006(5)
O6 0.136(8) 0.059(6) 0.097(7) -0.012(5) 0.059(6) -0.001(5)
C6 0.059(5) 0.073(7) 0.077(8) -0.020(6) 0.030(5) -0.028(5)
O7 0.086(5) 0.069(5) 0.068(5) -0.007(3) 0.045(4) -0.006(3)
C7 0.084(7) 0.044(5) 0.051(6) 0.013(4) 0.012(5) 0.005(5)
O8 0.092(6) 0.064(5) 0.084(5) -0.006(4) 0.051(5) -0.009(4)
C8 0.060(5) 0.047(6) 0.066(7) 0.006(5) 0.017(5) 0.004(4)
O9 0.111(7) 0.060(5) 0.085(7) 0.004(3) 0.048(6) 0.007(4)
C9 0.109(9) 0.065(7) 0.042(5) 0.007(5) 0.027(6) -0.010(7)
O10 0.098(7) 0.101(8) 0.095(7) -0.036(6) 0.053(5) 0.009(6)
C10 0.097(9) 0.059(6) 0.081(8) 0.028(6) 0.036(7) 0.038(6)
O11 0.054(4) 0.085(6) 0.072(6) -0.012(4) 0.022(4) -0.018(4)
C11 0.126(9) 0.046(5) 0.042(5) 0.001(4) 0.005(6) 0.008(6)
O12 0.120(7) 0.053(5) 0.103(7) -0.025(5) 0.041(6) -0.037(5)
C12 0.100(9) 0.046(6) 0.081(9) 0.003(6) 0.051(8) -0.006(6)
C13 0.087(9) 0.041(5) 0.067(7) 0.006(6) 0.034(7) 0.013(6)
C14 0.091(9) 0.038(5) 0.061(7) 0.009(4) 0.023(6) 0.013(5)
C15 0.063(5) 0.070(7) 0.063(6) 0.007(5) 0.025(5) 0.006(5)
C16 0.060(5) 0.092(8) 0.047(6) 0.021(6) 0.020(5) -0.011(5)
C17 0.106(9) 0.042(6) 0.094(9) 0.013(6) 0.053(8) 0.013(6)
C18 0.100(8) 0.056(7) 0.153(12) -0.034(7) 0.096(9) -0.033(6)
C19 0.078(7) 0.027(4) 0.051(6) 0.004(3) 0.014(5) -0.001(3)
C20 0.130(11) 0.037(4) 0.107(10) -0.009(5) 0.073(9) -0.017(6)
C21 0.128(11) 0.050(6) 0.068(8) -0.013(4) 0.064(8) -0.035(6)
C22 0.062(5) 0.058(6) 0.060(6) -0.007(4) 0.032(4) 0.000(4)
C23 0.072(6) 0.032(4) 0.064(6) -0.003(4) 0.029(5) -0.002(4)
C24 0.080(8) 0.070(9) 0.122(14) -0.009(7) 0.054(10) 0.011(5)
C25 0.090(8) 0.064(6) 0.077(8) 0.011(6) 0.036(7) 0.014(6)
C26 0.073(8) 0.094(9) 0.056(7) -0.005(6) 0.037(6) -0.008(6)
C27 0.160(14) 0.059(8) 0.100(10) -0.024(7) 0.078(10) -0.002(8)
C28 0.105(9) 0.060(7) 0.110(11) 0.022(7) 0.076(8) 0.036(6)

loop_
_atom_type_symbol
_atom_type_description
_atom_type_scat_dispersion_real
_atom_type_scat_dispersion_imag
_atom_type_scat_source
C C 0.0033 0.0016 'International Tables Vol C Tables 4.2.6.8 and 6.1.1.4'
H H 0.0000 0.0000 'International Tables Vol C Tables 4.2.6.8 and 6.1.1.4'
Li Li -0.0003 0.0001 'International Tables Vol C Tables 4.2.6.8 and 6.1.1.4'
N N 0.0061 0.0033 'International Tables Vol C Tables 4.2.6.8 and 6.1.1.4'
O O 0.0106 0.0060 'International Tables Vol C Tables 4.2.6.8 and 6.1.1.4'
Cd Cd -0.8075 1.2024 'International Tables Vol C Tables 4.2.6.8 and 6.1.1.4'
S S 0.1246 0.1234 'International Tables Vol C Tables 4.2.6.8 and 6.1.1.4'

loop_
_geom_angle_atom_site_label_1
_geom_angle_atom_site_label_2
_geom_angle_atom_site_label_3
_geom_angle
_geom_angle_site_symmetry_1
_geom_angle_site_symmetry_3
O9 Cd1 O7 172.2(6) . .
O9 Cd1 O2 89.2(4) . .
O7 Cd1 O2 85.6(3) . .
O9 Cd1 O1 88.8(4) . .
O7 Cd1 O1 83.4(4) . .
O2 Cd1 O1 53.4(3) . .
O9 Cd1 O3 92.7(5) . .
O7 Cd1 O3 95.1(5) . .
O2 Cd1 O3 128.1(3) . .
O1 Cd1 O3 177.8(4) . .
O9 Cd1 O8 127.8(3) . .
O7 Cd1 O8 52.6(3) . .
O2 Cd1 O8 126.4(3) . .
O1 Cd1 O8 86.2(3) . .
O3 Cd1 O8 91.6(4) . .
O9 Cd1 O4 89.5(4) . .
O7 Cd1 O4 94.5(3) . .
O2 Cd1 O4 73.42(16) . .
O1 Cd1 O4 126.8(3) . .
O3 Cd1 O4 54.8(3) . .
O8 Cd1 O4 132.9(3) . .
O9 Cd1 O10 54.9(3) . .
O7 Cd1 O10 126.3(3) . .
O2 Cd1 O10 133.8(4) . .
O1 Cd1 O10 93.8(3) . .
O3 Cd1 O10 85.9(4) . .
O8 Cd1 O10 73.66(15) . .
O4 Cd1 O10 126.9(3) . .
O9 Cd1 C22 27.9(3) . .
O7 Cd1 C22 154.0(3) . .
O2 Cd1 C22 115.0(4) . .
O1 Cd1 C22 96.1(4) . .
O3 Cd1 C22 84.6(4) . .
O8 Cd1 C22 101.4(3) . .
O4 Cd1 C22 106.2(4) . .
O10 Cd1 C22 27.7(3) . .
O9 Cd1 C1 89.7(4) . .
O7 Cd1 C1 83.0(4) . .
O2 Cd1 C1 27.3(3) . .
O1 Cd1 C1 26.2(3) . .
O3 Cd1 C1 155.3(4) . .
O8 Cd1 C1 106.2(4) . .
O4 Cd1 C1 100.7(4) . .
O10 Cd1 C1 115.2(4) . .
C22 Cd1 C1 107.8(4) . .
O9 Cd1 Li1 90.6(6) . .
O7 Cd1 Li1 90.1(6) . .
O2 Cd1 Li1 143.0(7) . .
O1 Cd1 Li1 89.6(7) . .
O3 Cd1 Li1 88.9(7) . .
O8 Cd1 Li1 37.5(6) . .
O4 Cd1 Li1 143.6(7) . .
O10 Cd1 Li1 36.1(6) . .
C22 Cd1 Li1 63.9(6) . .
C1 Cd1 Li1 115.7(7) . .
O9 Cd1 Li1 88.2(6) . 1_565
O7 Cd1 Li1 91.1(6) . 1_565
O2 Cd1 Li1 37.4(6) . 1_565
O1 Cd1 Li1 90.8(6) . 1_565
O3 Cd1 Li1 90.8(7) . 1_565
O8 Cd1 Li1 143.7(6) . 1_565
O4 Cd1 Li1 36.0(6) . 1_565
O10 Cd1 Li1 142.7(6) . 1_565
C22 Cd1 Li1 114.9(6) . 1_565
C1 Cd1 Li1 64.7(7) . 1_565
Li1 Cd1 Li1 178.8(12) . 1_565
O6 S1 O5 121.0(8) . .
O6 S1 C5 108.0(6) . .
O5 S1 C5 106.3(7) . .
O6 S1 C26 109(2) . 2_574
O5 S1 C26 108(2) . 2_574
C5 S1 C26 103(2) . 2_574
C1 O1 Cd1 89.4(9) . .
C31' N1 C30 129.7(14) . .
C31' N1 C31 89.7(12) . .
C30 N1 C31 93.6(14) . .
C31' N1 C29 111.4(13) . .
C30 N1 C29 110.5(11) . .
C31 N1 C29 118.7(16) . .
O1 C1 O2 127.3(14) . .
O1 C1 C2 117.3(11) . .
O2 C1 C2 115.4(12) . .
O1 C1 Cd1 64.5(8) . .
O2 C1 Cd1 62.9(7) . .
C2 C1 Cd1 176.0(8) . .
O10 Li1 O4 108.8(16) . 1_545
O10 Li1 O8 103.6(4) . .
O4 Li1 O8 116.4(18) 1_545 .
O10 Li1 O2 120.3(19) . 1_545
O4 Li1 O2 99.4(4) 1_545 1_545
O8 Li1 O2 109.1(16) . 1_545
O10 Li1 Cd1 52.8(4) . .
O4 Li1 Cd1 129.2(14) 1_545 .
O8 Li1 Cd1 50.8(3) . .
O2 Li1 Cd1 131.2(13) 1_545 .
O10 Li1 Cd1 128.4(12) . 1_545
O4 Li1 Cd1 51.1(4) 1_545 1_545
O8 Li1 Cd1 128.0(13) . 1_545
O2 Li1 Cd1 48.3(3) 1_545 1_545
Cd1 Li1 Cd1 178.8(12) . 1_545
O11 S2 O12 119.0(6) . .
O11 S2 C19 108.3(18) . 2_575
O12 S2 C19 106.4(19) . 2_575
O11 S2 C12 109.7(6) . .
O12 S2 C12 108.9(6) . .
C19 S2 C12 103(2) 2_575 .
C1 O2 Li1 175.9(13) . 1_565
C1 O2 Cd1 89.8(9) . .
Li1 O2 Cd1 94.2(8) 1_565 .
C32 N2 C33 106.6(15) . .
C32 N2 H2A 110.4 . .
C33 N2 H2A 110.2 . .
C32 N2 H2B 110.4 . .
C33 N2 H2B 110.6 . .
H2A N2 H2B 108.6 . .
C3 C2 C7 120.0 . .
C3 C2 C1 121.7(6) . .
C7 C2 C1 118.2(6) . .
C8 O3 Cd1 93.5(8) . .
C2 C3 C4 120.0 . .
C2 C3 H3 120.0 . .
C4 C3 H3 120.0 . .
C8 O4 Li1 175.3(12) . 1_565
C8 O4 Cd1 91.5(8) . .
Li1 O4 Cd1 92.8(8) 1_565 .
C5 C4 C3 120.0 . .
C5 C4 H4 120.0 . .
C3 C4 H4 120.0 . .
C6 C5 C4 120.0 . .
C6 C5 S1 120.8(4) . .
C4 C5 S1 119.0(4) . .
C5 C6 C7 120.0 . .
C5 C6 H6 120.0 . .
C7 C6 H6 120.0 . .
C15 O7 Cd1 98.2(7) . .
C2 C7 C6 120.0 . .
C2 C7 H7 120.0 . .
C6 C7 H7 120.0 . .
C15 O8 Li1 172.9(12) . .
C15 O8 Cd1 95.0(7) . .
Li1 O8 Cd1 91.7(7) . .
O3 C8 O4 119.9(12) . .
O3 C8 C9 120.7(10) . .
O4 C8 C9 119.4(10) . .
C22 O9 Cd1 90.6(8) . .
C8 C9 C10 120.1(6) . .
C8 C9 C14 119.7(6) . .
C10 C9 C14 120.0 . .
C22 O10 Li1 173.1(12) . .
C22 O10 Cd1 82.0(8) . .
Li1 O10 Cd1 91.1(7) . .
C9 C10 C11 120.0 . .
C9 C10 H10 120.0 . .
C11 C10 H10 120.0 . .
C12 C11 C10 120.0 . .
C12 C11 H11 120.0 . .
C10 C11 H11 120.0 . .
C11 C12 C13 120.0 . .
C11 C12 S2 119.3(5) . .
C13 C12 S2 120.6(5) . .
C14 C13 C12 120.0 . .
C14 C13 H13 120.0 . .
C12 C13 H13 120.0 . .
C13 C14 C9 120.0 . .
C13 C14 H14 120.0 . .
C9 C14 H14 120.0 . .
O8 C15 O7 113.9(10) . .
O8 C15 C16 124.3(11) . .
O7 C15 C16 119.7(11) . .
C15 C16 C17 117.6(7) . .
C15 C16 C21 122.3(7) . .
C17 C16 C21 120.0 . .
C16 C17 C18 120.0 . .
C16 C17 H17 120.0 . .
C18 C17 H17 120.0 . .
C19 C18 C17 119.9 . .
C19 C18 H18 120.0 . .
C17 C18 H18 120.0 . .
C18 C19 C20 120.1 . .
C18 C19 S2 118.5(4) . 2_574
C20 C19 S2 121.4(4) . 2_574
C19 C20 C21 120.0 . .
C19 C20 H20 120.0 . .
C21 C20 H20 120.0 . .
C16 C21 C20 120.0 . .
C16 C21 H21 120.0 . .
C20 C21 H21 120.0 . .
O9 C22 O10 128.9(12) . .
O9 C22 C23 116.6(10) . .
O10 C22 C23 111.9(10) . .
O9 C22 Cd1 61.5(7) . .
O10 C22 Cd1 70.2(7) . .
C23 C22 Cd1 177.8(7) . .
C24 C23 C28 119.9 . .
C24 C23 C22 120.8(6) . .
C28 C23 C22 118.9(6) . .
C25 C24 C23 120.0 . .
C25 C24 H24 120.0 . .
C23 C24 H24 120.0 . .
C26 C25 C24 120.0 . .
C26 C25 H25 120.0 . .
C24 C25 H25 120.0 . .
C25 C26 C27 120.0 . .
C25 C26 S1 119.0(5) . 2_575
C27 C26 S1 121.0(5) . 2_575
C28 C27 C26 120.0 . .
C28 C27 H27 120.0 . .
C26 C27 H27 120.0 . .
C27 C28 C23 120.0 . .
C27 C28 H28 120.0 . .
C23 C28 H28 120.0 . .
O13 C29 N1 138.6(18) . .
O13 C29 H29 110.7 . .
N1 C29 H29 110.7 . .
N2 C32 H32A 109.5 . .
N2 C32 H32B 109.5 . .
H32A C32 H32B 109.5 . .
N2 C32 H32C 109.5 . .
H32A C32 H32C 109.5 . .
H32B C32 H32C 109.5 . .
N2 C33 H33A 109.5 . .
N2 C33 H33B 109.3 . .
H33A C33 H33B 109.5 . .
N2 C33 H33C 109.6 . .
H33A C33 H33C 109.5 . .
H33B C33 H33C 109.5 . .

loop_
_geom_bond_atom_site_label_1
_geom_bond_atom_site_label_2
_geom_bond_distance
_geom_bond_site_symmetry_2
Cd1 O9 2.335(13) .
Cd1 O7 2.378(10) .
Cd1 O2 2.381(9) .
Cd1 O1 2.413(11) .
Cd1 O3 2.439(11) .
Cd1 O8 2.455(9) .
Cd1 O4 2.478(10) .
Cd1 O10 2.524(12) .
Cd1 C22 2.656(12) .
Cd1 C1 2.674(14) .
Cd1 Li1 3.169(8) .
Cd1 Li1 3.179(8) 1_565
S1 O6 1.444(10) .
S1 O5 1.452(15) .
S1 C5 1.747(8) .
S1 C26 1.83(5) 2_574
O1 C1 1.179(15) .
N1 C31' 1.373(16) .
N1 C30 1.386(13) .
N1 C31 1.418(17) .
N1 C29 1.453(18) .
C1 O2 1.226(15) .
C1 C2 1.612(14) .
Li1 O10 1.87(3) .
Li1 O4 1.87(3) 1_545
Li1 O8 1.93(3) .
Li1 O2 1.94(3) 1_545
Li1 Cd1 3.179(8) 1_545
S2 O11 1.413(12) .
S2 O12 1.448(10) .
S2 C19 1.74(5) 2_575
S2 C12 1.739(8) .
O2 Li1 1.94(3) 1_565
N2 C32 1.479(18) .
N2 C33 1.476(18) .
N2 H2A 0.9000 .
N2 H2B 0.9000 .
C2 C3 1.359(4) .
C2 C7 1.360(4) .
O3 C8 1.301(13) .
C3 C4 1.360(4) .
C3 H3 0.9300 .
O4 C8 1.312(14) .
O4 Li1 1.87(3) 1_565
C4 C5 1.360(4) .
C4 H4 0.9300 .
C5 C6 1.359(4) .
C6 C7 1.361(4) .
C6 H6 0.9300 .
O7 C15 1.288(13) .
C7 H7 0.9300 .
O8 C15 1.268(14) .
C8 C9 1.385(14) .
O9 C22 1.241(13) .
C9 C10 1.421(5) .
C9 C14 1.421(5) .
O10 C22 1.248(14) .
C10 C11 1.423(5) .
C10 H10 0.9301 .
C11 C12 1.422(5) .
C11 H11 0.9301 .
C12 C13 1.422(5) .
O13 C29 1.14(2) .
C13 C14 1.421(5) .
C13 H13 0.9301 .
O14 C34 1.48(2) .
C14 H14 0.9301 .
C15 C16 1.396(11) .
C16 C17 1.399(4) .
C16 C21 1.401(4) .
C17 C18 1.404(4) .
C17 H17 0.9300 .
C18 C19 1.401(4) .
C18 H18 0.9300 .
C19 C20 1.401(4) .
C19 S2 1.736(8) 2_574
C20 C21 1.401(4) .
C20 H20 0.9300 .
C21 H21 0.9300 .
C22 C23 1.624(12) .
C23 C24 1.339(5) .
C23 C28 1.340(5) .
C24 C25 1.339(5) .
C24 H24 0.9303 .
C25 C26 1.339(5) .
C25 H25 0.9303 .
C26 C27 1.340(5) .
C26 S1 1.833(8) 2_575
C27 C28 1.338(5) .
C27 H27 0.9303 .
C28 H28 0.9303 .
C29 H29 0.9300 .
C32 H32A 0.9600 .
C32 H32B 0.9600 .
C32 H32C 0.9600 .
C33 H33A 0.9600 .
C33 H33B 0.9600 .
C33 H33C 0.9600 .
